data_7063183
loop_
_publ_author_name
'Choudhuri, Tathagata'
'Paul, Suvam'
'Sikdar, Papiya'
'Das, Sourav'
'Sawant, Sanghapal D.'
'Bagdi, Avik Kumar'

_publ_section_title
;
 I2-Catalyzed three-component synthesis of 3-selenylated
 pyrazolo[1,5-a]pyrimidines
;
_journal_issue 21
_journal_name_full 'New Journal of Chemistry'
_journal_page_first 9480
_journal_page_last 9485
_journal_paper_doi 10.1039/D3NJ05847F
_journal_volume 48
_journal_year 2024
_chemical_formula_sum 'C26 H21 N3 O Se'
_chemical_formula_weight 470.42
_space_group_crystal_system monoclinic
_space_group_IT_number 14
_space_group_name_Hall '-P 2yn'
_space_group_name_H-M_alt 'P 1 21/n 1'
_atom_sites_solution_hydrogens geom
_audit_creation_method SHELXL-2019/1
_audit_update_record
;
2023-10-03 deposited with the CCDC.	2024-04-29 downloaded from the CCDC.
;
_cell_angle_alpha 90
_cell_angle_beta 111.506(2)
_cell_angle_gamma 90
_cell_formula_units_Z 4
_cell_length_a 15.8116(9)
_cell_length_b 7.3706(4)
_cell_length_c 20.2225(11)
_cell_measurement_reflns_used 80536
_cell_measurement_temperature 300(2)
_cell_measurement_theta_max 28.306
_cell_measurement_theta_min 2.769
_cell_volume 2192.7(2)
_computing_structure_refinement 'SHELXL-2019/1 (Sheldrick, 2019)'
_diffrn_ambient_temperature 300(2)
_diffrn_measured_fraction_theta_full 0.991
_diffrn_measured_fraction_theta_max 0.988
_diffrn_measurement_device_type BRUKER
_diffrn_radiation_type MoK\a
_diffrn_radiation_wavelength 0.71073
_diffrn_reflns_av_R_equivalents 0.0552
_diffrn_reflns_av_unetI/netI 0.0198
_diffrn_reflns_Laue_measured_fraction_full 0.991
_diffrn_reflns_Laue_measured_fraction_max 0.988
_diffrn_reflns_limit_h_max 19
_diffrn_reflns_limit_h_min -19
_diffrn_reflns_limit_k_max 9
_diffrn_reflns_limit_k_min -9
_diffrn_reflns_limit_l_max 25
_diffrn_reflns_limit_l_min -25
_diffrn_reflns_number 96369
_diffrn_reflns_point_group_measured_fraction_full 0.991
_diffrn_reflns_point_group_measured_fraction_max 0.988
_diffrn_reflns_theta_full 25.242
_diffrn_reflns_theta_max 26.175
_diffrn_reflns_theta_min 2.769
_exptl_absorpt_coefficient_mu 1.735
_exptl_absorpt_correction_T_max 1.0000
_exptl_absorpt_correction_T_min 0.7684
_exptl_crystal_density_diffrn 1.425
_exptl_crystal_description block
_exptl_crystal_F_000 960
_refine_diff_density_max 0.551
_refine_diff_density_min -0.886
_refine_diff_density_rms 0.046
_refine_ls_extinction_method none
_refine_ls_goodness_of_fit_ref 1.276
_refine_ls_hydrogen_treatment constr
_refine_ls_matrix_type full
_refine_ls_number_parameters 282
_refine_ls_number_reflns 4335
_refine_ls_number_restraints 0
_refine_ls_restrained_S_all 1.276
_refine_ls_R_factor_all 0.0535
_refine_ls_R_factor_gt 0.0405
_refine_ls_shift/su_max 0.008
_refine_ls_shift/su_mean 0.000
_refine_ls_structure_factor_coef Fsqd
_refine_ls_weighting_details 'w=1/[\s^2^(Fo^2^)+(0.1000P)^2^] where P=(Fo^2^+2Fc^2^)/3'
_refine_ls_weighting_scheme calc
_refine_ls_wR_factor_gt 0.1480
_refine_ls_wR_factor_ref 0.1612
_reflns_Friedel_coverage 0.000
_reflns_number_gt 3518
_reflns_number_total 4335
_reflns_threshold_expression 'I > 2\s(I)'
_cod_data_source_file d3nj05847f2.cif
_cod_data_source_block tathagata_0m_b
_cod_depositor_comments 'Adding full bibliography for 7063183.cif.'
_cod_original_sg_symbol_H-M 'P 21/n'
_cod_database_code 7063183
_shelx_shelxl_version_number 2019/1
_shelx_space_group_comment
;
The symmetry employed for this shelxl refinement is uniquely defined
by the following loop, which should always be used as a source of
symmetry information in preference to the above space-group names.
They are only intended as comments.
;

loop_
_space_group_symop_operation_xyz
'x, y, z'
'-x+1/2, y+1/2, -z+1/2'
'-x, -y, -z'
'x-1/2, -y-1/2, z-1/2'

loop_
_atom_site_label
_atom_site_type_symbol
_atom_site_fract_x
_atom_site_fract_y
_atom_site_fract_z
_atom_site_U_iso_or_equiv
_atom_site_adp_type
_atom_site_occupancy
_atom_site_site_symmetry_order
_atom_site_calc_flag
_atom_site_refinement_flags_posn
_atom_site_refinement_flags_adp
_atom_site_refinement_flags_occupancy
_atom_site_disorder_assembly
_atom_site_disorder_group
Se1 Se 0.52491(2) 0.33151(4) 0.63383(2) 0.07121(19) Uani 1 1 d . . . . .
O1 O 0.15730(14) 0.4712(3) 0.96015(10) 0.0666(5) Uani 1 1 d . . . . .
N1 N 0.31032(14) 0.4960(3) 0.60159(10) 0.0478(5) Uani 1 1 d . . . . .
N2 N 0.34158(12) 0.4391(3) 0.72481(9) 0.0414(4) Uani 1 1 d . . . . .
N3 N 0.40960(13) 0.3754(3) 0.78473(11) 0.0492(5) Uani 1 1 d . . . . .
C1 C 0.59254(17) 0.5540(4) 0.64491(14) 0.0548(6) Uani 1 1 d . . . . .
C2 C 0.6212(2) 0.5997(6) 0.59057(18) 0.0783(9) Uani 1 1 d . . . . .
H5 H 0.607130 0.525273 0.550849 0.094 Uiso 1 1 calc R U . . .
C3 C 0.6714(3) 0.7579(7) 0.5951(2) 0.0956(12) Uani 1 1 d . . . . .
H1 H 0.691198 0.788796 0.558562 0.115 Uiso 1 1 calc R U . . .
C4 C 0.6914(3) 0.8672(6) 0.6534(3) 0.0967(13) Uani 1 1 d . . . . .
H4 H 0.724367 0.973476 0.656466 0.116 Uiso 1 1 calc R U . . .
C5 C 0.6632(3) 0.8207(5) 0.7070(2) 0.0840(11) Uani 1 1 d . . . . .
H2 H 0.677231 0.895362 0.746680 0.101 Uiso 1 1 calc R U . . .
C6 C 0.6136(2) 0.6635(4) 0.70326(17) 0.0672(8) Uani 1 1 d . . . . .
H3 H 0.594825 0.632676 0.740307 0.081 Uiso 1 1 calc R U . . .
C7 C 0.45589(18) 0.3771(3) 0.69060(15) 0.0522(6) Uani 1 1 d . . . . .
C8 C 0.36639(15) 0.4410(3) 0.66607(13) 0.0445(5) Uani 1 1 d . . . . .
C9 C 0.22749(16) 0.5464(3) 0.59607(12) 0.0452(5) Uani 1 1 d . . . . .
C10 C 0.16665(18) 0.6159(4) 0.52592(13) 0.0527(6) Uani 1 1 d . . . . .
C11 C 0.1945(3) 0.6166(5) 0.46953(16) 0.0795(9) Uani 1 1 d . . . . .
H6 H 0.250114 0.564918 0.474397 0.095 Uiso 1 1 calc R U . . .
C12 C 0.1408(4) 0.6935(6) 0.40473(18) 0.1010(14) Uani 1 1 d . . . . .
H7 H 0.161384 0.693507 0.367139 0.121 Uiso 1 1 calc R U . . .
C13 C 0.0587(3) 0.7688(6) 0.39578(18) 0.0891(11) Uani 1 1 d . . . . .
H8 H 0.022980 0.820291 0.352561 0.107 Uiso 1 1 calc R U . . .
C14 C 0.0297(3) 0.7668(9) 0.4522(2) 0.1218(17) Uani 1 1 d . . . . .
H9 H -0.026476 0.816306 0.447101 0.146 Uiso 1 1 calc R U . . .
C15 C 0.0833(3) 0.6920(6) 0.5162(2) 0.0985(14) Uani 1 1 d . . . . .
H10 H 0.062845 0.692832 0.553799 0.118 Uiso 1 1 calc R U . . .
C16 C 0.19869(16) 0.5417(3) 0.65476(12) 0.0447(5) Uani 1 1 d . . . . .
H11 H 0.139526 0.575707 0.648269 0.054 Uiso 1 1 calc R U . . .
C17 C 0.25613(15) 0.4884(3) 0.72062(12) 0.0417(5) Uani 1 1 d . . . . .
C18 C 0.47751(17) 0.3376(3) 0.76223(16) 0.0525(6) Uani 1 1 d . . . . .
C19 C 0.5634(2) 0.2597(5) 0.81425(19) 0.0793(9) Uani 1 1 d . . . . .
H14 H 0.593044 0.188509 0.789347 0.119 Uiso 1 1 calc R U . . .
H13 H 0.549418 0.184122 0.847552 0.119 Uiso 1 1 calc R U . . .
H12 H 0.602874 0.356327 0.839252 0.119 Uiso 1 1 calc R U . . .
C20 C 0.23078(15) 0.4836(3) 0.78291(12) 0.0416(5) Uani 1 1 d . . . . .
C21 C 0.28763(16) 0.5459(3) 0.84955(13) 0.0491(6) Uani 1 1 d . . . . .
H15 H 0.345171 0.589390 0.855524 0.059 Uiso 1 1 calc R U . . .
C22 C 0.26011(18) 0.5438(4) 0.90616(13) 0.0529(6) Uani 1 1 d . . . . .
H16 H 0.298288 0.589764 0.949715 0.063 Uiso 1 1 calc R U . . .
C23 C 0.17603(18) 0.4742(3) 0.89946(13) 0.0506(6) Uani 1 1 d . . . . .
C24 C 0.0787(3) 0.3734(5) 0.9586(2) 0.0784(9) Uani 1 1 d . . . . .
H17 H 0.025059 0.434143 0.927645 0.118 Uiso 1 1 calc R U . . .
H18 H 0.077538 0.367536 1.005638 0.118 Uiso 1 1 calc R U . . .
H19 H 0.080572 0.252694 0.941296 0.118 Uiso 1 1 calc R U . . .
C25 C 0.11778(17) 0.4154(4) 0.83399(14) 0.0525(6) Uani 1 1 d . . . . .
H20 H 0.060407 0.371697 0.828470 0.063 Uiso 1 1 calc R U . . .
C26 C 0.14497(16) 0.4218(4) 0.77699(13) 0.0483(6) Uani 1 1 d . . . . .
H21 H 0.104781 0.383480 0.732831 0.058 Uiso 1 1 calc R U . . .

loop_
_atom_site_aniso_label
_atom_site_aniso_U_11
_atom_site_aniso_U_22
_atom_site_aniso_U_33
_atom_site_aniso_U_23
_atom_site_aniso_U_13
_atom_site_aniso_U_12
Se1 0.0673(3) 0.0645(3) 0.0976(3) -0.02207(15) 0.0488(2) -0.00291(13)
O1 0.0722(13) 0.0769(13) 0.0646(11) -0.0006(9) 0.0415(10) -0.0026(10)
N1 0.0495(11) 0.0425(10) 0.0520(11) -0.0021(8) 0.0192(9) -0.0046(9)
N2 0.0338(9) 0.0412(10) 0.0470(10) 0.0038(8) 0.0124(8) -0.0013(8)
N3 0.0356(10) 0.0517(11) 0.0557(12) 0.0104(9) 0.0113(9) 0.0011(9)
C1 0.0408(13) 0.0673(16) 0.0617(15) 0.0017(12) 0.0252(11) 0.0073(12)
C2 0.074(2) 0.099(2) 0.079(2) 0.0050(19) 0.0484(17) 0.0097(19)
C3 0.084(3) 0.113(3) 0.115(3) 0.042(3) 0.068(2) 0.013(2)
C4 0.070(2) 0.085(2) 0.148(4) 0.022(3) 0.055(2) -0.0058(19)
C5 0.074(2) 0.075(2) 0.102(3) -0.0080(18) 0.032(2) -0.0180(17)
C6 0.068(2) 0.072(2) 0.0683(18) -0.0005(13) 0.0328(15) -0.0079(14)
C7 0.0446(14) 0.0431(12) 0.0735(17) -0.0013(12) 0.0270(12) -0.0030(10)
C8 0.0417(12) 0.0356(11) 0.0584(14) -0.0029(9) 0.0209(10) -0.0040(9)
C9 0.0458(13) 0.0384(12) 0.0490(13) -0.0021(9) 0.0147(10) -0.0045(10)
C10 0.0551(15) 0.0490(13) 0.0471(13) -0.0007(11) 0.0105(11) -0.0087(12)
C11 0.087(2) 0.096(2) 0.0515(16) 0.0003(16) 0.0212(15) 0.008(2)
C12 0.128(4) 0.122(3) 0.0421(17) 0.0080(17) 0.0179(19) -0.017(3)
C13 0.088(3) 0.096(3) 0.0566(19) 0.0174(18) -0.0056(18) -0.008(2)
C14 0.080(3) 0.173(5) 0.089(3) 0.045(3) 0.004(2) 0.034(3)
C15 0.064(2) 0.160(4) 0.066(2) 0.039(2) 0.0176(17) 0.029(2)
C16 0.0375(12) 0.0456(13) 0.0475(12) 0.0012(9) 0.0117(10) 0.0026(9)
C17 0.0365(11) 0.0349(11) 0.0531(13) -0.0005(9) 0.0155(10) -0.0016(9)
C18 0.0365(13) 0.0437(13) 0.0751(18) 0.0048(11) 0.0179(12) 0.0000(9)
C19 0.0473(16) 0.085(2) 0.100(2) 0.021(2) 0.0201(16) 0.0191(16)
C20 0.0397(12) 0.0362(11) 0.0481(12) 0.0033(9) 0.0149(10) 0.0008(9)
C21 0.0416(13) 0.0505(14) 0.0529(13) -0.0004(10) 0.0146(11) -0.0068(10)
C22 0.0526(14) 0.0531(15) 0.0513(14) -0.0015(11) 0.0171(11) -0.0041(11)
C23 0.0534(14) 0.0459(13) 0.0574(14) 0.0048(11) 0.0263(12) 0.0081(11)
C24 0.086(2) 0.082(2) 0.090(2) 0.0079(18) 0.060(2) 0.0000(18)
C25 0.0413(13) 0.0525(14) 0.0671(16) 0.0027(12) 0.0239(12) 0.0006(11)
C26 0.0380(12) 0.0497(13) 0.0543(14) 0.0003(11) 0.0135(10) -0.0002(10)

loop_
_atom_type_symbol
_atom_type_description
_atom_type_scat_dispersion_real
_atom_type_scat_dispersion_imag
_atom_type_scat_source
C C 0.0033 0.0016 'International Tables Vol C Tables 4.2.6.8 and 6.1.1.4'
H H 0.0000 0.0000 'International Tables Vol C Tables 4.2.6.8 and 6.1.1.4'
N N 0.0061 0.0033 'International Tables Vol C Tables 4.2.6.8 and 6.1.1.4'
Se Se -0.0929 2.2259 'International Tables Vol C Tables 4.2.6.8 and 6.1.1.4'
O O 0.0106 0.0060 'International Tables Vol C Tables 4.2.6.8 and 6.1.1.4'

loop_
_geom_angle_atom_site_label_1
_geom_angle_atom_site_label_2
_geom_angle_atom_site_label_3
_geom_angle
_geom_angle_site_symmetry_1
_geom_angle_site_symmetry_3
_geom_angle_publ_flag
C7 Se1 C1 101.45(11) . . ?
C23 O1 C24 117.6(2) . . ?
C9 N1 C8 116.5(2) . . ?
C17 N2 N3 125.42(19) . . ?
C17 N2 C8 121.88(18) . . ?
N3 N2 C8 112.63(19) . . ?
C18 N3 N2 103.7(2) . . ?
C6 C1 C2 119.8(3) . . ?
C6 C1 Se1 123.6(2) . . ?
C2 C1 Se1 116.6(2) . . ?
C1 C2 C3 119.9(4) . . ?
C1 C2 H5 120.0 . . ?
C3 C2 H5 120.0 . . ?
C4 C3 C2 119.7(3) . . ?
C4 C3 H1 120.1 . . ?
C2 C3 H1 120.1 . . ?
C5 C4 C3 120.0(4) . . ?
C5 C4 H4 120.0 . . ?
C3 C4 H4 120.0 . . ?
C4 C5 C6 120.8(4) . . ?
C4 C5 H2 119.6 . . ?
C6 C5 H2 119.6 . . ?
C1 C6 C5 119.7(3) . . ?
C1 C6 H3 120.1 . . ?
C5 C6 H3 120.1 . . ?
C18 C7 C8 105.7(2) . . ?
C18 C7 Se1 128.4(2) . . ?
C8 C7 Se1 125.6(2) . . ?
N1 C8 N2 123.0(2) . . ?
N1 C8 C7 131.9(2) . . ?
N2 C8 C7 105.1(2) . . ?
N1 C9 C16 122.2(2) . . ?
N1 C9 C10 116.8(2) . . ?
C16 C9 C10 120.9(2) . . ?
C11 C10 C15 117.6(3) . . ?
C11 C10 C9 120.4(3) . . ?
C15 C10 C9 121.9(3) . . ?
C10 C11 C12 121.0(4) . . ?
C10 C11 H6 119.5 . . ?
C12 C11 H6 119.5 . . ?
C13 C12 C11 120.8(4) . . ?
C13 C12 H7 119.6 . . ?
C11 C12 H7 119.6 . . ?
C12 C13 C14 118.4(3) . . ?
C12 C13 H8 120.8 . . ?
C14 C13 H8 120.8 . . ?
C15 C14 C13 120.4(4) . . ?
C15 C14 H9 119.8 . . ?
C13 C14 H9 119.8 . . ?
C14 C15 C10 121.7(4) . . ?
C14 C15 H10 119.1 . . ?
C10 C15 H10 119.1 . . ?
C17 C16 C9 121.3(2) . . ?
C17 C16 H11 119.3 . . ?
C9 C16 H11 119.3 . . ?
C16 C17 N2 115.1(2) . . ?
C16 C17 C20 123.7(2) . . ?
N2 C17 C20 121.18(19) . . ?
N3 C18 C7 112.8(2) . . ?
N3 C18 C19 118.4(3) . . ?
C7 C18 C19 128.8(3) . . ?
C18 C19 H14 109.5 . . ?
C18 C19 H13 109.5 . . ?
H14 C19 H13 109.5 . . ?
C18 C19 H12 109.5 . . ?
H14 C19 H12 109.5 . . ?
H13 C19 H12 109.5 . . ?
C26 C20 C21 116.9(2) . . ?
C26 C20 C17 120.1(2) . . ?
C21 C20 C17 122.9(2) . . ?
C22 C21 C20 121.0(2) . . ?
C22 C21 H15 119.5 . . ?
C20 C21 H15 119.5 . . ?
C21 C22 C23 120.8(2) . . ?
C21 C22 H16 119.6 . . ?
C23 C22 H16 119.6 . . ?
O1 C23 C25 124.8(2) . . ?
O1 C23 C22 115.8(2) . . ?
C25 C23 C22 119.4(2) . . ?
O1 C24 H17 109.5 . . ?
O1 C24 H18 109.5 . . ?
H17 C24 H18 109.5 . . ?
O1 C24 H19 109.5 . . ?
H17 C24 H19 109.5 . . ?
H18 C24 H19 109.5 . . ?
C26 C25 C23 119.5(2) . . ?
C26 C25 H20 120.2 . . ?
C23 C25 H20 120.2 . . ?
C25 C26 C20 122.3(2) . . ?
C25 C26 H21 118.9 . . ?
C20 C26 H21 118.9 . . ?

loop_
_geom_bond_atom_site_label_1
_geom_bond_atom_site_label_2
_geom_bond_distance
_geom_bond_site_symmetry_2
_geom_bond_publ_flag
Se1 C7 1.882(3) . ?
Se1 C1 1.925(3) . ?
O1 C23 1.364(3) . ?
O1 C24 1.427(4) . ?
N1 C9 1.326(3) . ?
N1 C8 1.343(3) . ?
N2 C17 1.371(3) . ?
N2 N3 1.375(3) . ?
N2 C8 1.381(3) . ?
N3 C18 1.340(3) . ?
C1 C6 1.366(4) . ?
C1 C2 1.376(4) . ?
C2 C3 1.394(6) . ?
C2 H5 0.9300 . ?
C3 C4 1.367(7) . ?
C3 H1 0.9300 . ?
C4 C5 1.359(6) . ?
C4 H4 0.9300 . ?
C5 C6 1.385(4) . ?
C5 H2 0.9300 . ?
C6 H3 0.9300 . ?
C7 C18 1.392(4) . ?
C7 C8 1.399(3) . ?
C9 C16 1.419(3) . ?
C9 C10 1.483(3) . ?
C10 C11 1.365(4) . ?
C10 C15 1.378(5) . ?
C11 C12 1.394(5) . ?
C11 H6 0.9300 . ?
C12 C13 1.362(6) . ?
C12 H7 0.9300 . ?
C13 C14 1.378(6) . ?
C13 H8 0.9300 . ?
C14 C15 1.375(5) . ?
C14 H9 0.9300 . ?
C15 H10 0.9300 . ?
C16 C17 1.366(3) . ?
C16 H11 0.9300 . ?
C17 C20 1.456(3) . ?
C18 C19 1.494(4) . ?
C19 H14 0.9600 . ?
C19 H13 0.9600 . ?
C19 H12 0.9600 . ?
C20 C26 1.394(3) . ?
C20 C21 1.395(3) . ?
C21 C22 1.366(3) . ?
C21 H15 0.9300 . ?
C22 C23 1.385(4) . ?
C22 H16 0.9300 . ?
C23 C25 1.377(4) . ?
C24 H17 0.9600 . ?
C24 H18 0.9600 . ?
C24 H19 0.9600 . ?
C25 C26 1.371(4) . ?
C25 H20 0.9300 . ?
C26 H21 0.9300 . ?

loop_
_geom_torsion_atom_site_label_1
_geom_torsion_atom_site_label_2
_geom_torsion_atom_site_label_3
_geom_torsion_atom_site_label_4
_geom_torsion
_geom_torsion_site_symmetry_1
_geom_torsion_site_symmetry_2
_geom_torsion_site_symmetry_3
_geom_torsion_site_symmetry_4
_geom_torsion_publ_flag
C17 N2 N3 C18 177.0(2) . . . . ?
C8 N2 N3 C18 0.0(3) . . . . ?
C6 C1 C2 C3 -0.2(5) . . . . ?
Se1 C1 C2 C3 -179.3(3) . . . . ?
C1 C2 C3 C4 -0.4(6) . . . . ?
C2 C3 C4 C5 0.6(6) . . . . ?
C3 C4 C5 C6 -0.3(6) . . . . ?
C2 C1 C6 C5 0.5(5) . . . . ?
Se1 C1 C6 C5 179.6(3) . . . . ?
C4 C5 C6 C1 -0.3(6) . . . . ?
C1 Se1 C7 C18 -91.5(2) . . . . ?
C1 Se1 C7 C8 96.1(2) . . . . ?
C9 N1 C8 N2 -1.3(3) . . . . ?
C9 N1 C8 C7 178.8(2) . . . . ?
C17 N2 C8 N1 2.1(3) . . . . ?
N3 N2 C8 N1 179.2(2) . . . . ?
C17 N2 C8 C7 -178.0(2) . . . . ?
N3 N2 C8 C7 -0.8(3) . . . . ?
C18 C7 C8 N1 -178.8(2) . . . . ?
Se1 C7 C8 N1 -5.0(4) . . . . ?
C18 C7 C8 N2 1.3(3) . . . . ?
Se1 C7 C8 N2 175.09(17) . . . . ?
C8 N1 C9 C16 -0.4(3) . . . . ?
C8 N1 C9 C10 177.1(2) . . . . ?
N1 C9 C10 C11 3.7(4) . . . . ?
C16 C9 C10 C11 -178.8(3) . . . . ?
N1 C9 C10 C15 -172.1(3) . . . . ?
C16 C9 C10 C15 5.4(4) . . . . ?
C15 C10 C11 C12 0.7(5) . . . . ?
C9 C10 C11 C12 -175.3(3) . . . . ?
C10 C11 C12 C13 -0.6(6) . . . . ?
C11 C12 C13 C14 -0.1(7) . . . . ?
C12 C13 C14 C15 0.7(8) . . . . ?
C13 C14 C15 C10 -0.5(8) . . . . ?
C11 C10 C15 C14 -0.2(6) . . . . ?
C9 C10 C15 C14 175.7(4) . . . . ?
N1 C9 C16 C17 1.4(3) . . . . ?
C10 C9 C16 C17 -176.0(2) . . . . ?
C9 C16 C17 N2 -0.6(3) . . . . ?
C9 C16 C17 C20 179.0(2) . . . . ?
N3 N2 C17 C16 -177.8(2) . . . . ?
C8 N2 C17 C16 -1.0(3) . . . . ?
N3 N2 C17 C20 2.6(3) . . . . ?
C8 N2 C17 C20 179.32(19) . . . . ?
N2 N3 C18 C7 0.9(3) . . . . ?
N2 N3 C18 C19 -178.5(2) . . . . ?
C8 C7 C18 N3 -1.4(3) . . . . ?
Se1 C7 C18 N3 -174.96(18) . . . . ?
C8 C7 C18 C19 177.9(3) . . . . ?
Se1 C7 C18 C19 4.4(4) . . . . ?
C16 C17 C20 C26 40.6(3) . . . . ?
N2 C17 C20 C26 -139.7(2) . . . . ?
C16 C17 C20 C21 -136.7(3) . . . . ?
N2 C17 C20 C21 43.0(3) . . . . ?
C26 C20 C21 C22 0.7(4) . . . . ?
C17 C20 C21 C22 178.1(2) . . . . ?
C20 C21 C22 C23 2.2(4) . . . . ?
C24 O1 C23 C25 10.9(4) . . . . ?
C24 O1 C23 C22 -169.7(3) . . . . ?
C21 C22 C23 O1 177.0(2) . . . . ?
C21 C22 C23 C25 -3.5(4) . . . . ?
O1 C23 C25 C26 -178.7(2) . . . . ?
C22 C23 C25 C26 1.9(4) . . . . ?
C23 C25 C26 C20 1.0(4) . . . . ?
C21 C20 C26 C25 -2.2(4) . . . . ?
C17 C20 C26 C25 -179.7(2) . . . . ?
